data_7708112
loop_
_publ_author_name
'Matos, Cati\'ucia R M O'
'Sanii, Rana'
'Wang, Shi-Qiang'
'Ronconi, C\'elia M'
'Zaworotko, Michael J.'

_publ_section_title
;
 Reversible single-crystal to single-crystal phase transformation between
 a new Werner clathrate and its apohost.
;
_journal_issue 37
_journal_name_full 'Dalton transactions (Cambridge, England : 2003)'
_journal_page_first 12923
_journal_page_last 12930
_journal_paper_doi 10.1039/d1dt01839f
_journal_volume 50
_journal_year 2021
_chemical_formula_moiety 'C70 H40 Co N10 O8 S2, 4(C3 H2.5 Cl)'
_chemical_formula_sum 'C82 H50 Cl4 Co N10 O8 S2'
_chemical_formula_weight 1568.17
_space_group_crystal_system monoclinic
_space_group_IT_number 12
_space_group_name_Hall '-C 2y'
_space_group_name_H-M_alt 'C 1 2/m 1'
_atom_sites_solution_hydrogens geom
_audit_creation_date 2021-06-30
_audit_creation_method
;
Olex2 1.5-dev
(compiled 2021.06.19 svn.r9b09db45 for OlexSys, GUI svn.r6225)
;
_audit_update_record
;
2021-07-06 deposited with the CCDC.	2021-07-26 downloaded from the CCDC.
;
_cell_angle_alpha 90
_cell_angle_beta 120.5380(10)
_cell_angle_gamma 90
_cell_formula_units_Z 2
_cell_length_a 15.6955(7)
_cell_length_b 24.9967(11)
_cell_length_c 10.1659(4)
_cell_measurement_reflns_used 9945
_cell_measurement_temperature 102(2)
_cell_measurement_theta_max 30.06
_cell_measurement_theta_min 3.01
_cell_volume 3435.2(3)
_computing_molecular_graphics 'Olex2 1.5-dev (Dolomanov et al., 2009)'
_computing_publication_material 'Olex2 1.5-dev (Dolomanov et al., 2009)'
_computing_structure_refinement 'SHELXL 2018/3 (Sheldrick, 2015)'
_computing_structure_solution 'olex2.solve (Bourhis et al., 2015)'
_diffrn_ambient_temperature 101.96
_diffrn_measured_fraction_theta_full 0.987
_diffrn_measured_fraction_theta_max 0.990
_diffrn_measurement_device_type 'Bruker APEX-II CCD'
_diffrn_measurement_method '\f and \w scans'
_diffrn_radiation_type MoK\a
_diffrn_radiation_wavelength 0.71073
_diffrn_reflns_av_R_equivalents 0.0209
_diffrn_reflns_av_unetI/netI 0.0167
_diffrn_reflns_Laue_measured_fraction_full 0.987
_diffrn_reflns_Laue_measured_fraction_max 0.990
_diffrn_reflns_limit_h_max 22
_diffrn_reflns_limit_h_min -20
_diffrn_reflns_limit_k_max 35
_diffrn_reflns_limit_k_min -35
_diffrn_reflns_limit_l_max 12
_diffrn_reflns_limit_l_min -14
_diffrn_reflns_number 25359
_diffrn_reflns_point_group_measured_fraction_full 0.987
_diffrn_reflns_point_group_measured_fraction_max 0.990
_diffrn_reflns_theta_full 25.242
_diffrn_reflns_theta_max 30.066
_diffrn_reflns_theta_min 3.014
_exptl_absorpt_coefficient_mu 0.537
_exptl_absorpt_correction_T_max 0.948
_exptl_absorpt_correction_T_min 0.908
_exptl_absorpt_correction_type multi-scan
_exptl_crystal_colour brown
_exptl_crystal_colour_primary brown
_exptl_crystal_density_diffrn 1.516
_exptl_crystal_description block
_exptl_crystal_F_000 1606
_exptl_crystal_size_max 0.2
_exptl_crystal_size_mid 0.15
_exptl_crystal_size_min 0.1
_refine_diff_density_max 0.708
_refine_diff_density_min -0.906
_refine_diff_density_rms 0.061
_refine_ls_extinction_method none
_refine_ls_goodness_of_fit_ref 1.032
_refine_ls_hydrogen_treatment constr
_refine_ls_matrix_type full
_refine_ls_number_parameters 275
_refine_ls_number_reflns 5110
_refine_ls_number_restraints 42
_refine_ls_restrained_S_all 1.038
_refine_ls_R_factor_all 0.0465
_refine_ls_R_factor_gt 0.0397
_refine_ls_shift/su_max 0.001
_refine_ls_shift/su_mean 0.000
_refine_ls_structure_factor_coef Fsqd
_refine_ls_weighting_details 'w=1/[\s^2^(Fo^2^)+(0.0364P)^2^+7.0643P] where P=(Fo^2^+2Fc^2^)/3'
_refine_ls_weighting_scheme calc
_refine_ls_wR_factor_gt 0.0931
_refine_ls_wR_factor_ref 0.0982
_reflns_Friedel_coverage 0.000
_reflns_number_gt 4553
_reflns_number_total 5110
_reflns_threshold_expression 'I > 2\s(I)'
_cod_data_source_file d1dt01839f2.cif
_cod_data_source_block samm-5-co-ncs12dcbdisordered
_cod_depositor_comments 'Adding full bibliography for 7708105--7708117.cif.'
_cod_database_code 7708112
_shelx_shelxl_version_number 2018/3
_shelx_space_group_comment
;
The symmetry employed for this shelxl refinement is uniquely defined
by the following loop, which should always be used as a source of
symmetry information in preference to the above space-group names.
They are only intended as comments.
;
_shelx_estimated_absorpt_t_max 0.948
_shelx_estimated_absorpt_t_min 0.900
_olex2_refinement_description
;
1. Fixed Uiso
 At 1.2 times of:
  All C(H) groups
2. Rigid body (RIGU) restrains
 Cl1, C4, C6, C17, H6, C3, C8, H17, H3, C2, H8, H2
 with sigma for 1-2 distances of 0.001 and sigma for 1-3 distances of 0.001
3. Others
 Fixed Sof: C4(0.5) C6(0.5) H6(0.5) C3(0.5) H3(0.5) C2(0.5) H2(0.5) C8(0.5)
 H8(0.5) C17(0.5) H17(0.5)
4.a Aromatic/amide H refined with riding coordinates:
 C00A(H00A), C00B(H00B), C00F(H00F), C00G(H00G), C00H(H00H), C00I(H00I),
 C00N(H00N), C00O(H00O), C00P(H00P), C00Q(H00Q), C6(H6), C3(H3), C2(H2), C8(H8),
  C17(H17)
;
_olex2_submission_special_instructions 'No special instructions were received'

loop_
_space_group_symop_operation_xyz
'x, y, z'
'-x, y, -z'
'x+1/2, y+1/2, z'
'-x+1/2, y+1/2, -z'
'-x, -y, -z'
'x, -y, z'
'-x+1/2, -y+1/2, -z'
'x+1/2, -y+1/2, z'

loop_
_atom_site_label
_atom_site_type_symbol
_atom_site_fract_x
_atom_site_fract_y
_atom_site_fract_z
_atom_site_U_iso_or_equiv
_atom_site_adp_type
_atom_site_occupancy
_atom_site_site_symmetry_order
_atom_site_calc_flag
_atom_site_refinement_flags_posn
_atom_site_refinement_flags_adp
_atom_site_refinement_flags_occupancy
_atom_site_disorder_assembly
_atom_site_disorder_group
Co01 Co 0.500000 0.500000 0.500000 0.00968(8) Uani 1 4 d S T P . .
S02 S 0.34480(5) 0.500000 -0.04808(6) 0.02990(14) Uani 1 2 d S T P . .
N004 N 0.41372(12) 0.500000 0.26473(18) 0.0146(3) Uani 1 2 d S T P . .
O005 O 0.67611(9) 0.74328(5) 0.60121(12) 0.0291(3) Uani 1 1 d . . . . .
O006 O 0.84252(11) 0.59587(5) 0.87294(13) 0.0347(3) Uani 1 1 d . . . . .
N007 N 0.59294(9) 0.56325(5) 0.48656(13) 0.0163(2) Uani 1 1 d . . . . .
N008 N 0.75952(10) 0.66962(5) 0.73671(13) 0.0210(3) Uani 1 1 d . . . . .
C009 C 0.38368(13) 0.500000 0.1336(2) 0.0141(3) Uani 1 2 d S T P . .
C00A C 0.64659(11) 0.59547(6) 0.60669(15) 0.0176(3) Uani 1 1 d . . . . .
H00A H 0.645224 0.589539 0.697906 0.021 Uiso 1 1 calc R U . . .
C00B C 0.59624(11) 0.57246(6) 0.35885(16) 0.0220(3) Uani 1 1 d . . . . .
H00B H 0.559166 0.549850 0.273098 0.026 Uiso 1 1 calc R U . . .
C00C C 0.86971(11) 0.73355(6) 0.99813(15) 0.0208(3) Uani 1 1 d . . . . .
C00D C 0.70388(11) 0.63702(6) 0.60309(15) 0.0211(3) Uani 1 1 d . . . . .
C00E C 0.79507(11) 0.75707(6) 0.86182(15) 0.0199(3) Uani 1 1 d . . . . .
C00F C 0.90134(13) 0.82102(7) 1.11979(17) 0.0265(3) Uani 1 1 d . . . . .
H00F H 0.938214 0.843262 1.206499 0.032 Uiso 1 1 calc R U . . .
C00G C 0.77304(12) 0.81062(6) 0.85714(16) 0.0229(3) Uani 1 1 d . . . . .
H00G H 0.721127 0.825780 0.765646 0.027 Uiso 1 1 calc R U . . .
C00H C 0.70652(13) 0.64654(7) 0.47098(17) 0.0285(4) Uani 1 1 d . . . . .
H00H H 0.744987 0.674877 0.465619 0.034 Uiso 1 1 calc R U . . .
C00I C 0.65116(13) 0.61334(7) 0.34684(17) 0.0300(4) Uani 1 1 d . . . . .
H00I H 0.650991 0.618663 0.254175 0.036 Uiso 1 1 calc R U . . .
C00J C 0.92410(12) 0.76592(6) 1.12992(16) 0.0244(3) Uani 1 1 d . . . . .
C00K C 0.73834(11) 0.72449(6) 0.72278(16) 0.0212(3) Uani 1 1 d . . . . .
C00L C 0.88893(12) 0.67826(6) 1.00668(16) 0.0243(3) Uani 1 1 d . . . . .
C00M C 0.83147(12) 0.64372(6) 0.87226(16) 0.0246(3) Uani 1 1 d . . . . .
C00N C 0.82699(13) 0.84302(6) 0.98712(18) 0.0255(3) Uani 1 1 d . . . . .
H00N H 0.811975 0.880015 0.983003 0.031 Uiso 1 1 calc R U . . .
C00O C 0.95983(14) 0.65547(7) 1.14218(18) 0.0332(4) Uani 1 1 d . . . . .
H00O H 0.972259 0.618109 1.147447 0.040 Uiso 1 1 calc R U . . .
C00P C 0.99669(14) 0.74145(7) 1.26697(18) 0.0325(4) Uani 1 1 d . . . . .
H00P H 1.033970 0.762618 1.355937 0.039 Uiso 1 1 calc R U . . .
C00Q C 1.01374(15) 0.68764(8) 1.27263(18) 0.0368(4) Uani 1 1 d . . . . .
H00Q H 1.062527 0.671779 1.365695 0.044 Uiso 1 1 calc R U . . .
Cl1 Cl 1.11546(4) 0.58206(3) 1.60844(6) 0.04477(14) Uani 1 1 d . . . A -1
C4 C 1.0692(2) 0.55444(11) 1.4440(3) 0.0196(5) Uani 0.5 1 d . . P A -1
C6 C 1.1334(3) 0.53371(13) 1.4006(4) 0.0293(6) Uani 0.5 1 d . . P A -1
H6 H 1.202706 0.539086 1.463298 0.035 Uiso 0.5 1 calc R U P A -1
C3 C 1.0961(3) 0.5052(7) 1.2656(4) 0.037(2) Uani 0.5 1 d . . P A -1
H3 H 1.140035 0.491268 1.235718 0.045 Uiso 0.5 1 calc R U P A -1
C2 C 0.9959(3) 0.4968(6) 1.1743(3) 0.0363(11) Uani 0.5 1 d . . P A -1
H2 H 0.971096 0.476337 1.083373 0.044 Uiso 0.5 1 calc R U P A -1
C8 C 0.9310(3) 0.51835(14) 1.2153(4) 0.0317(6) Uani 0.5 1 d . . P A -1
H8 H 0.861673 0.513286 1.151696 0.038 Uiso 0.5 1 calc R U P A -1
C17 C 0.9682(2) 0.54725(12) 1.3496(3) 0.0221(5) Uani 0.5 1 d . . P A -1
H17 H 0.923958 0.562306 1.377455 0.026 Uiso 0.5 1 calc R U P A -1

loop_
_atom_site_aniso_label
_atom_site_aniso_U_11
_atom_site_aniso_U_22
_atom_site_aniso_U_33
_atom_site_aniso_U_23
_atom_site_aniso_U_13
_atom_site_aniso_U_12
Co01 0.00975(15) 0.00975(15) 0.00848(15) 0.000 0.00385(12) 0.000
S02 0.0372(3) 0.0365(3) 0.0109(2) 0.000 0.0085(2) 0.000
N004 0.0128(7) 0.0149(7) 0.0139(7) 0.000 0.0051(6) 0.000
O005 0.0332(6) 0.0251(6) 0.0126(5) 0.0025(4) -0.0002(4) -0.0077(5)
O006 0.0488(8) 0.0191(5) 0.0197(5) 0.0002(4) 0.0053(5) -0.0044(5)
N007 0.0184(5) 0.0165(5) 0.0130(5) -0.0014(4) 0.0072(4) -0.0060(4)
N008 0.0274(6) 0.0174(5) 0.0099(5) -0.0007(4) 0.0033(5) -0.0111(5)
C009 0.0128(8) 0.0125(7) 0.0150(8) 0.000 0.0056(6) 0.000
C00A 0.0216(6) 0.0178(6) 0.0120(5) -0.0011(4) 0.0075(5) -0.0064(5)
C00B 0.0259(7) 0.0262(7) 0.0135(6) -0.0047(5) 0.0096(5) -0.0132(6)
C00C 0.0241(7) 0.0203(6) 0.0110(6) -0.0001(5) 0.0038(5) -0.0100(5)
C00D 0.0262(7) 0.0196(6) 0.0119(6) -0.0020(5) 0.0055(5) -0.0118(5)
C00E 0.0233(7) 0.0191(6) 0.0112(6) 0.0002(5) 0.0043(5) -0.0107(5)
C00F 0.0321(8) 0.0246(7) 0.0171(6) -0.0058(5) 0.0084(6) -0.0141(6)
C00G 0.0285(7) 0.0195(7) 0.0158(6) 0.0026(5) 0.0077(6) -0.0090(6)
C00H 0.0350(8) 0.0314(8) 0.0144(6) -0.0015(6) 0.0091(6) -0.0214(7)
C00I 0.0372(9) 0.0381(9) 0.0134(6) -0.0042(6) 0.0119(6) -0.0236(7)
C00J 0.0271(7) 0.0251(7) 0.0126(6) -0.0023(5) 0.0038(5) -0.0108(6)
C00K 0.0243(7) 0.0197(6) 0.0125(6) 0.0005(5) 0.0041(5) -0.0107(5)
C00L 0.0299(8) 0.0209(7) 0.0117(6) 0.0009(5) 0.0028(5) -0.0075(6)
C00M 0.0314(8) 0.0203(7) 0.0126(6) 0.0013(5) 0.0043(6) -0.0082(6)
C00N 0.0339(8) 0.0184(6) 0.0215(7) -0.0013(5) 0.0120(6) -0.0109(6)
C00O 0.0412(10) 0.0250(8) 0.0154(7) 0.0031(6) 0.0013(7) -0.0039(7)
C00P 0.0346(9) 0.0333(9) 0.0124(6) -0.0028(6) -0.0006(6) -0.0098(7)
C00Q 0.0409(10) 0.0329(9) 0.0136(7) 0.0026(6) -0.0029(7) -0.0036(8)
Cl1 0.0323(2) 0.0693(4) 0.0350(2) 0.0051(2) 0.01873(19) -0.0037(2)
C4 0.0283(12) 0.0141(11) 0.0174(11) -0.0027(9) 0.0125(9) -0.0042(9)
C6 0.0366(15) 0.0213(13) 0.0406(16) -0.0051(12) 0.0272(13) -0.0052(12)
C3 0.0639(15) 0.022(6) 0.0472(14) -0.008(3) 0.0439(13) -0.009(2)
C2 0.0701(15) 0.019(3) 0.0294(12) -0.008(2) 0.0321(12) -0.016(2)
C8 0.0436(16) 0.0257(13) 0.0211(12) -0.0010(10) 0.0129(12) -0.0138(12)
C17 0.0277(12) 0.0186(12) 0.0216(12) 0.0026(9) 0.0138(10) -0.0022(10)

loop_
_atom_type_symbol
_atom_type_description
_atom_type_scat_dispersion_real
_atom_type_scat_dispersion_imag
_atom_type_scat_source
C C 0.0033 0.0016 'International Tables Vol C Tables 4.2.6.8 and 6.1.1.4'
H H 0.0000 0.0000 'International Tables Vol C Tables 4.2.6.8 and 6.1.1.4'
Cl Cl 0.1484 0.1585 'International Tables Vol C Tables 4.2.6.8 and 6.1.1.4'
Co Co 0.3494 0.9721 'International Tables Vol C Tables 4.2.6.8 and 6.1.1.4'
N N 0.0061 0.0033 'International Tables Vol C Tables 4.2.6.8 and 6.1.1.4'
O O 0.0106 0.0060 'International Tables Vol C Tables 4.2.6.8 and 6.1.1.4'
S S 0.1246 0.1234 'International Tables Vol C Tables 4.2.6.8 and 6.1.1.4'

loop_
_geom_angle_atom_site_label_1
_geom_angle_atom_site_label_2
_geom_angle_atom_site_label_3
_geom_angle
_geom_angle_site_symmetry_1
_geom_angle_site_symmetry_3
_geom_angle_publ_flag
N004 Co01 N004 180.0 5_666 . y
N004 Co01 N007 89.62(4) . 6_565 y
N004 Co01 N007 90.38(4) . 2_656 y
N004 Co01 N007 89.62(4) 5_666 5_666 y
N004 Co01 N007 89.62(4) 5_666 2_656 y
N004 Co01 N007 90.38(4) . 5_666 y
N004 Co01 N007 89.62(4) . . y
N004 Co01 N007 90.38(4) 5_666 6_565 y
N004 Co01 N007 90.38(4) 5_666 . y
N007 Co01 N007 180.0 6_565 2_656 y
N007 Co01 N007 91.78(6) 5_666 2_656 y
N007 Co01 N007 91.78(6) 6_565 . y
N007 Co01 N007 88.22(6) 5_666 6_565 y
N007 Co01 N007 180.0 5_666 . y
N007 Co01 N007 88.22(6) 2_656 . y
C009 N004 Co01 165.98(15) . . ?
C00A N007 Co01 120.21(9) . . ?
C00A N007 C00B 117.46(12) . . ?
C00B N007 Co01 122.30(9) . . ?
C00K N008 C00D 117.41(12) . . ?
C00K N008 C00M 125.15(12) . . ?
C00M N008 C00D 117.44(12) . . ?
N004 C009 S02 178.49(18) . . ?
N007 C00A H00A 118.6 . . ?
N007 C00A C00D 122.72(12) . . ?
C00D C00A H00A 118.6 . . ?
N007 C00B H00B 118.5 . . ?
N007 C00B C00I 122.92(13) . . ?
C00I C00B H00B 118.5 . . ?
C00E C00C C00J 119.38(14) . . ?
C00L C00C C00E 120.99(13) . . ?
C00L C00C C00J 119.60(13) . . ?
C00A C00D N008 119.37(12) . . ?
C00H C00D N008 121.05(13) . . ?
C00H C00D C00A 119.58(13) . . ?
C00C C00E C00K 120.47(13) . . ?
C00G C00E C00C 120.52(13) . . ?
C00G C00E C00K 119.00(13) . . ?
C00J C00F H00F 119.4 . . ?
C00N C00F H00F 119.4 . . ?
C00N C00F C00J 121.27(14) . . ?
C00E C00G H00G 119.8 . . ?
C00E C00G C00N 120.40(14) . . ?
C00N C00G H00G 119.8 . . ?
C00D C00H H00H 121.1 . . ?
C00D C00H C00I 117.78(13) . . ?
C00I C00H H00H 121.1 . . ?
C00B C00I C00H 119.53(14) . . ?
C00B C00I H00I 120.2 . . ?
C00H C00I H00I 120.2 . . ?
C00F C00J C00C 118.56(14) . . ?
C00F C00J C00P 122.71(14) . . ?
C00P C00J C00C 118.70(15) . . ?
O005 C00K N008 120.53(13) . . ?
O005 C00K C00E 122.92(14) . . ?
N008 C00K C00E 116.55(12) . . ?
C00C C00L C00M 120.44(13) . . ?
C00O C00L C00C 120.39(14) . . ?
C00O C00L C00M 119.14(15) . . ?
O006 C00M N008 119.91(14) . . ?
O006 C00M C00L 123.78(14) . . ?
N008 C00M C00L 116.32(13) . . ?
C00F C00N C00G 119.83(15) . . ?
C00F C00N H00N 120.1 . . ?
C00G C00N H00N 120.1 . . ?
C00L C00O H00O 120.0 . . ?
C00L C00O C00Q 119.91(16) . . ?
C00Q C00O H00O 120.0 . . ?
C00J C00P H00P 119.7 . . ?
C00Q C00P C00J 120.63(15) . . ?
C00Q C00P H00P 119.7 . . ?
C00O C00Q H00Q 119.6 . . ?
C00P C00Q C00O 120.76(15) . . ?
C00P C00Q H00Q 119.6 . . ?
C6 C4 Cl1 118.3(3) . . ?
C17 C4 Cl1 122.1(2) . . ?
C17 C4 C6 119.4(3) . . ?
C4 C6 H6 120.1 . . ?
C3 C6 C4 119.8(4) . . ?
C3 C6 H6 120.1 . . ?
C6 C3 H3 119.7 . . ?
C2 C3 C6 120.6(7) . . ?
C2 C3 H3 119.7 . . ?
C3 C2 H2 120.0 . . ?
C3 C2 C8 119.9(8) . . ?
C8 C2 H2 120.0 . . ?
C2 C8 H8 120.3 . . ?
C17 C8 C2 119.5(4) . . ?
C17 C8 H8 120.3 . . ?
C4 C17 H17 119.6 . . ?
C8 C17 C4 120.7(3) . . ?
C8 C17 H17 119.6 . . ?

loop_
_geom_bond_atom_site_label_1
_geom_bond_atom_site_label_2
_geom_bond_distance
_geom_bond_site_symmetry_2
_geom_bond_publ_flag
Co01 N004 2.0646(16) 5_666 y
Co01 N004 2.0647(16) . y
Co01 N007 2.2021(11) 2_656 y
Co01 N007 2.2021(11) 6_565 y
Co01 N007 2.2021(11) . y
Co01 N007 2.2021(11) 5_666 y
S02 C009 1.6246(19) . ?
N004 C009 1.166(2) . ?
O005 C00K 1.2145(18) . ?
O006 C00M 1.208(2) . ?
N007 C00A 1.3431(17) . ?
N007 C00B 1.3452(18) . ?
N008 C00D 1.4375(17) . ?
N008 C00K 1.4015(19) . ?
N008 C00M 1.4183(19) . ?
C00A H00A 0.9500 . ?
C00A C00D 1.3864(19) . ?
C00B H00B 0.9500 . ?
C00B C00I 1.382(2) . ?
C00C C00E 1.4102(19) . ?
C00C C00J 1.4199(19) . ?
C00C C00L 1.408(2) . ?
C00D C00H 1.385(2) . ?
C00E C00G 1.377(2) . ?
C00E C00K 1.4748(19) . ?
C00F H00F 0.9500 . ?
C00F C00J 1.414(2) . ?
C00F C00N 1.372(2) . ?
C00G H00G 0.9500 . ?
C00G C00N 1.408(2) . ?
C00H H00H 0.9500 . ?
C00H C00I 1.386(2) . ?
C00I H00I 0.9500 . ?
C00J C00P 1.414(2) . ?
C00L C00M 1.474(2) . ?
C00L C00O 1.379(2) . ?
C00N H00N 0.9500 . ?
C00O H00O 0.9500 . ?
C00O C00Q 1.408(2) . ?
C00P H00P 0.9500 . ?
C00P C00Q 1.367(3) . ?
C00Q H00Q 0.9500 . ?
Cl1 C4 1.601(3) . ?
C4 C6 1.390(4) . ?
C4 C17 1.386(4) . ?
C6 H6 0.9500 . ?
C6 C3 1.385(11) . ?
C3 H3 0.9500 . ?
C3 C2 1.377(6) . ?
C2 H2 0.9500 . ?
C2 C8 1.390(9) . ?
C8 H8 0.9500 . ?
C8 C17 1.385(4) . ?
C17 H17 0.9500 . ?

loop_
_geom_torsion_atom_site_label_1
_geom_torsion_atom_site_label_2
_geom_torsion_atom_site_label_3
_geom_torsion_atom_site_label_4
_geom_torsion
_geom_torsion_site_symmetry_1
_geom_torsion_site_symmetry_2
_geom_torsion_site_symmetry_3
_geom_torsion_site_symmetry_4
_geom_torsion_publ_flag
Co01 N007 C00A C00D -177.87(12) . . . . ?
Co01 N007 C00B C00I 177.37(14) . . . . ?
N007 C00A C00D N008 -179.77(14) . . . . ?
N007 C00A C00D C00H 0.3(3) . . . . ?
N007 C00B C00I C00H 0.6(3) . . . . ?
N008 C00D C00H C00I 179.82(17) . . . . ?
C00A N007 C00B C00I -0.5(2) . . . . ?
C00A C00D C00H C00I -0.3(3) . . . . ?
C00B N007 C00A C00D 0.1(2) . . . . ?
C00C C00E C00G C00N 2.1(2) . . . . ?
C00C C00E C00K O005 -177.02(15) . . . . ?
C00C C00E C00K N008 3.0(2) . . . . ?
C00C C00J C00P C00Q -0.4(3) . . . . ?
C00C C00L C00M O006 -178.10(18) . . . . ?
C00C C00L C00M N008 1.6(2) . . . . ?
C00C C00L C00O C00Q -0.3(3) . . . . ?
C00D N008 C00K O005 -1.0(2) . . . . ?
C00D N008 C00K C00E 179.01(13) . . . . ?
C00D N008 C00M O006 -1.5(2) . . . . ?
C00D N008 C00M C00L 178.73(14) . . . . ?
C00D C00H C00I C00B -0.1(3) . . . . ?
C00E C00C C00J C00F 0.0(2) . . . . ?
C00E C00C C00J C00P 178.14(16) . . . . ?
C00E C00C C00L C00M 0.4(2) . . . . ?
C00E C00C C00L C00O -177.76(16) . . . . ?
C00E C00G C00N C00F -0.7(2) . . . . ?
C00F C00J C00P C00Q 177.68(19) . . . . ?
C00G C00E C00K O005 3.9(2) . . . . ?
C00G C00E C00K N008 -176.03(14) . . . . ?
C00J C00C C00E C00G -1.7(2) . . . . ?
C00J C00C C00E C00K 179.23(14) . . . . ?
C00J C00C C00L C00M 178.38(15) . . . . ?
C00J C00C C00L C00O 0.2(3) . . . . ?
C00J C00F C00N C00G -1.1(3) . . . . ?
C00J C00P C00Q C00O 0.3(3) . . . . ?
C00K N008 C00D C00A -119.96(16) . . . . ?
C00K N008 C00D C00H 59.9(2) . . . . ?
C00K N008 C00M O006 178.44(16) . . . . ?
C00K N008 C00M C00L -1.3(2) . . . . ?
C00K C00E C00G C00N -178.86(14) . . . . ?
C00L C00C C00E C00G 176.26(15) . . . . ?
C00L C00C C00E C00K -2.8(2) . . . . ?
C00L C00C C00J C00F -178.04(15) . . . . ?
C00L C00C C00J C00P 0.1(2) . . . . ?
C00L C00O C00Q C00P 0.0(3) . . . . ?
C00M N008 C00D C00A 60.0(2) . . . . ?
C00M N008 C00D C00H -120.11(18) . . . . ?
C00M N008 C00K O005 179.08(16) . . . . ?
C00M N008 C00K C00E -1.0(2) . . . . ?
C00M C00L C00O C00Q -178.48(18) . . . . ?
C00N C00F C00J C00C 1.4(2) . . . . ?
C00N C00F C00J C00P -176.63(17) . . . . ?
C00O C00L C00M O006 0.1(3) . . . . ?
C00O C00L C00M N008 179.78(16) . . . . ?
Cl1 C4 C6 C3 174.0(8) . . . . ?
Cl1 C4 C17 C8 -173.2(2) . . . . ?
C4 C6 C3 C2 -0.5(17) . . . . ?
C6 C4 C17 C8 1.9(4) . . . . ?
C6 C3 C2 C8 2(2) . . . . ?
C3 C2 C8 C17 -1.2(15) . . . . ?
C2 C8 C17 C4 -0.6(8) . . . . ?
C17 C4 C6 C3 -1.4(8) . . . . ?
